data_7211490
loop_
_publ_author_name
'Hey, Jakob'
'Leusser, Dirk'
'Kratzert, Daniel'
'Fliegl, Heike'
'Dieterich, Johannes M.'
'Mata, Ricardo A.'
'Stalke, Dietmar'

_publ_section_title
;
 Heteroaromaticity approached by charge density investigations and
 electronic structure calculations.
;
_journal_issue 47
_journal_name_full 'Physical chemistry chemical physics : PCCP'
_journal_page_first 20600
_journal_page_last 20610
_journal_paper_doi 10.1039/c3cp53756k
_journal_volume 15
_journal_year 2013
_chemical_formula_sum 'C14 H9 N2 P S2'
_chemical_formula_weight 300.32
_space_group_crystal_system orthorhombic
_space_group_IT_number 61
_space_group_name_Hall '-P 2ac 2ab'
_space_group_name_H-M_alt 'P b c a'
_symmetry_space_group_name_Hall '-P 2ac 2ab'
_symmetry_space_group_name_H-M 'P b c a'
_audit_conform_dict_location ftp://ftp.iucr.org/pub/cif_core.dic
_audit_conform_dict_name cif_core.dic
_audit_conform_dict_version 2.3
_audit_creation_method 'XD routine XDCIF'
_cell_angle_alpha 90
_cell_angle_beta 90
_cell_angle_gamma 90
_cell_formula_units_Z 8
_cell_length_a 14.5748(14)
_cell_length_b 7.2463(7)
_cell_length_c 24.444(2)
_cell_measurement_reflns_used 9891
_cell_measurement_temperature 15
_cell_measurement_theta_max 31.003
_cell_measurement_theta_min 3.2545
_cell_measurement_wavelength 0.71073
_cell_volume 2581.6(4)
_computing_molecular_graphics
;
Volkov et al, (2006)
MoleCoolQt, Huebschle, 2011-2013
;
_computing_publication_material
;
Volkov et al, (2006)
MoleCoolQt, Huebschle, 2011-2013
;
_computing_structure_refinement 'Volkov et al, (2006)'
_diffrn_ambient_temperature 15
_diffrn_detector 'Bruker APEX2'
_diffrn_measured_fraction_theta_full 0.999
_diffrn_measured_fraction_theta_max 0.998
_diffrn_measurement_device 'Bruker D8 Ultra'
_diffrn_measurement_device_type 'Fixed Chi goniometer'
_diffrn_radiation_type 'Mo K\a'
_diffrn_radiation_wavelength 0.71073
_diffrn_reflns_av_R_equivalents 0.0287
_diffrn_reflns_av_unetI/netI 0.0116
_diffrn_reflns_Laue_measured_fraction_full 0.999
_diffrn_reflns_Laue_measured_fraction_max 0.998
_diffrn_reflns_limit_h_max 32
_diffrn_reflns_limit_h_min -31
_diffrn_reflns_limit_k_max 16
_diffrn_reflns_limit_k_min -16
_diffrn_reflns_limit_l_max 54
_diffrn_reflns_limit_l_min -54
_diffrn_reflns_number 195504
_diffrn_reflns_point_group_measured_fraction_full 0.999
_diffrn_reflns_point_group_measured_fraction_max 0.998
_diffrn_reflns_theta_full 25.242
_diffrn_reflns_theta_max 53.312
_diffrn_reflns_theta_min 1.666
_diffrn_source 'Bruker Turbo X-ray Source'
_exptl_absorpt_coefficient_mu 0.520
_exptl_absorpt_correction_T_max 0.9729
_exptl_absorpt_correction_T_min 0.8710
_exptl_absorpt_correction_type empirical
_exptl_absorpt_process_details 'SADABS 2008/2'
_exptl_crystal_colour colourless
_exptl_crystal_description block
_exptl_crystal_F_000 1232
_exptl_crystal_size_max 0.295
_exptl_crystal_size_mid 0.173
_exptl_crystal_size_min 0.148
_refine_ls_extinction_method none
_refine_ls_goodness_of_fit_ref 1.434
_refine_ls_matrix_type full
_refine_ls_number_parameters 525
_refine_ls_number_reflns 15005
_refine_ls_number_restraints 0
_refine_ls_R_factor_all 0.015
_refine_ls_R_factor_gt 0.015
_refine_ls_shift/su_max 0.00033
_refine_ls_structure_factor_coef Fsqd
_refine_ls_weighting_details
;    calc w2 = q/[s^2^(Fo^2^) + (0.01 P)^2^ + 0.00 P + 0.00 + 0.00 sin(th)]
     where P = (0.3333 Fo^2^ + 0.6667 Fc^2^)
           q = 1.0
;
_refine_ls_weighting_scheme calc
_refine_ls_wR_factor_ref 0.029
_reflns_Friedel_coverage 0.000
_reflns_number_gt 14154
_reflns_number_total 15509
_reflns_threshold_expression 'I > 2\s(I)'
_cod_data_source_file c3cp53756k.txt
_cod_data_source_block hpbth2
_cod_database_code 7211490
_shelx_estimated_absorpt_t_min 0.862
_shelx_estimated_absorpt_t_max 0.927

loop_
_space_group_symop_id
_space_group_symop_operation_xyz
1 +X,+Y,+Z
2 1/2-X,-Y,1/2+Z
3 -X,1/2+Y,1/2-Z
4 1/2+X,1/2-Y,-Z
5 -X,-Y,-Z
6 1/2+X,+Y,1/2-Z
7 +X,1/2-Y,1/2+Z
8 1/2-X,1/2+Y,+Z

loop_
_atom_local_axes_atom_label
_atom_local_axes_atom0
_atom_local_axes_ax1
_atom_local_axes_atom1
_atom_local_axes_atom2
_atom_local_axes_ax2
S(1) C(1) X S(1) C(2) Y
S(2) C(8) -X S(2) C(9) Y
P(1) DUM0 X P(1) C(8) Z
N(1) C(7) X N(1) C(1) Y
N(2) C(14) -X N(2) C(8) Y
C(1) N(1) X C(1) S(1) Y
C(2) C(7) X C(2) C(3) Y
C(3) C(2) X C(3) C(4) Y
C(4) C(3) X C(4) C(5) Y
C(5) C(4) X C(5) C(6) Y
C(6) C(5) X C(6) C(7) Y
C(7) C(6) X C(7) C(2) Y
C(8) N(2) -X C(8) S(2) Y
C(9) C(14) -X C(9) C(10) Y
C(10) C(9) -X C(10) C(11) Y
C(11) C(10) -X C(11) C(12) Y
C(12) C(11) -X C(12) C(13) Y
C(13) C(12) -X C(13) C(14) Y
C(14) C(13) -X C(14) C(9) Y
H(1) N(1) Z H(1) N(2) Y
H(3) C(3) Z H(3) C(4) Y
H(4) C(4) Z H(4) C(3) Y
H(5) C(5) Z H(5) C(6) Y
H(6) C(6) Z H(6) C(7) Y
H(10) C(10) Z H(10) C(9) Y
H(11) C(11) Z H(11) C(12) Y
H(12) C(12) Z H(12) C(13) Y
H(13) C(13) Z H(13) C(14) Y

loop_
_atom_rho_multipole_atom_label
_atom_rho_multipole_coeff_Pv
_atom_rho_multipole_coeff_P00
_atom_rho_multipole_coeff_P11
_atom_rho_multipole_coeff_P1-1
_atom_rho_multipole_coeff_P10
_atom_rho_multipole_coeff_P20
_atom_rho_multipole_coeff_P21
_atom_rho_multipole_coeff_P2-1
_atom_rho_multipole_coeff_P22
_atom_rho_multipole_coeff_P2-2
_atom_rho_multipole_coeff_P30
_atom_rho_multipole_coeff_P31
_atom_rho_multipole_coeff_P3-1
_atom_rho_multipole_coeff_P32
_atom_rho_multipole_coeff_P3-2
_atom_rho_multipole_coeff_P33
_atom_rho_multipole_coeff_P3-3
_atom_rho_multipole_coeff_P40
_atom_rho_multipole_coeff_P41
_atom_rho_multipole_coeff_P4-1
_atom_rho_multipole_coeff_P42
_atom_rho_multipole_coeff_P4-2
_atom_rho_multipole_coeff_P43
_atom_rho_multipole_coeff_P4-3
_atom_rho_multipole_coeff_P44
_atom_rho_multipole_coeff_P4-4
_atom_rho_multipole_kappa
_atom_rho_multipole_kappa_prime0
_atom_rho_multipole_kappa_prime1
_atom_rho_multipole_kappa_prime2
_atom_rho_multipole_kappa_prime3
_atom_rho_multipole_kappa_prime4
S(1) 5.69(2) 0 -0.042(5) -0.043(5) 0.002(4) 0.100(7) -0.053(5) 0.012(5) -0.083(7) 0.080(6) -0.007(6) -0.043(6) -0.056(6) 0.003(6) 0.002(6) 0.111(7) -0.095(7) -0.005(7) 0.025(6) 0.019(6) -0.015(6) -0.017(6) 0.003(6) 0.001(6) 0.075(7) 0.010(6) 1.0598(16) 1.102(16) 1.102(16) 1.102(16) 1.102(16) 1.102(16)
S(2) 5.84(2) 0 -0.029(5) -0.042(5) -0.015(4) 0.088(6) 0.018(5) -0.019(5) -0.020(6) 0.116(7) 0.005(6) -0.041(6) -0.057(6) 0.002(5) 0.001(5) 0.085(7) -0.104(7) 0.000(7) -0.031(6) 0.005(6) 0.020(6) 0.012(6) 0.006(6) 0.027(6) 0.022(6) -0.005(6) 1.0551(17) 1.141(17) 1.141(17) 1.141(17) 1.141(17) 1.141(17)
P(1) 4.44(3) 0 -0.257(12) 0.027(6) 0.004(9) -0.174(10) -0.032(8) -0.033(6) -0.042(8) -0.032(6) 0.009(8) 0.103(8) -0.003(6) -0.005(7) -0.004(6) 0.023(6) -0.015(6) -0.041(7) 0.009(7) -0.013(7) 0.018(7) -0.001(6) 0.020(7) -0.013(6) -0.021(6) -0.017(6) 1.082(3) 0.983(14) 0.983(14) 0.983(14) 0.983(14) 0.983(14)
N(1) 5.06(3) 0 -0.039(9) -0.089(9) 0 -0.065(7) 0 0 0.007(6) 0.025(7) 0 -0.015(6) 0.022(6) 0 0 0.214(14) -0.057(8) 0.003(8) 0 0 0.005(8) -0.012(8) 0 0 -0.001(9) 0.003(8) 0.991(2) 0.843(19) 0.843(19) 0.843(19) 0.843(19) 0.843(19)
N(2) 5.32(3) 0 -0.113(10) -0.158(10) 0 -0.139(7) 0 0 -0.037(7) 0.077(7) 0 -0.005(8) 0.015(7) 0 0 0.234(11) -0.079(8) 0.058(9) 0 0 -0.003(9) -0.030(9) 0 0 0.006(10) 0.049(10) 0.9805(17) 0.784(11) 0.784(11) 0.784(11) 0.784(11) 0.784(11)
C(1) 4.62(3) 0 -0.030(11) -0.100(10) 0 -0.285(10) 0 0 0.041(9) 0.115(9) 0 -0.084(9) -0.028(8) 0 0 0.392(16) -0.084(11) 0.091(12) 0 0 -0.043(11) -0.002(11) 0 0 0.014(15) 0.074(14) 0.971(2) 0.805(9) 0.805(9) 0.805(9) 0.805(9) 0.805(9)
C(2) 4.24(4) 0 0.054(12) 0.016(11) 0 -0.171(10) 0 0 0.003(9) -0.077(9) 0 -0.025(9) 0.012(8) 0 0 0.319(17) 0.085(10) 0.030(11) 0 0 -0.005(11) -0.016(10) 0 0 0.006(14) -0.012(13) 0.993(2) 0.865(13) 0.865(13) 0.865(13) 0.865(13) 0.865(13)
C(3) 4.18(4) 0 -0.035(13) -0.011(12) 0 -0.259(10) 0 0 -0.052(10) 0.031(9) 0 -0.007(9) 0.055(9) 0 0 0.377(17) -0.015(11) 0.040(11) 0 0 -0.027(11) 0.001(11) 0 0 -0.002(13) -0.029(13) 0.995(2) 0.843(9) 0.843(9) 0.843(9) 0.843(9) 0.843(9)
C(4) 4.16(4) 0 0.021(12) -0.023(12) 0 -0.235(10) 0 0 -0.001(9) -0.002(9) 0 0.013(9) 0.039(8) 0 0 0.359(17) 0.014(10) 0.044(11) 0 0 0.010(11) 0.003(11) 0 0 -0.037(12) -0.051(12) 0.998(2) 0.860(10) 0.860(10) 0.860(10) 0.860(10) 0.860(10)
C(5) 4.10(4) 0 -0.001(11) 0.004(12) 0 -0.212(10) 0 0 -0.010(9) 0.024(9) 0 0.013(9) 0.024(8) 0 0 0.336(17) 0.013(9) -0.006(10) 0 0 0.021(11) -0.007(10) 0 0 -0.021(12) -0.019(12) 1.003(3) 0.886(12) 0.886(12) 0.886(12) 0.886(12) 0.886(12)
C(6) 4.28(4) 0 -0.011(12) 0.008(12) 0 -0.241(10) 0 0 -0.017(9) 0.009(9) 0 0.020(10) 0.045(9) 0 0 0.371(17) -0.028(11) 0.010(11) 0 0 0.009(11) 0.003(11) 0 0 -0.045(13) 0.016(13) 0.991(2) 0.836(10) 0.836(10) 0.836(10) 0.836(10) 0.836(10)
C(7) 3.80(4) 0 0.026(10) 0.041(11) 0 -0.176(9) 0 0 0.059(8) -0.031(8) 0 0.037(7) 0.019(7) 0 0 0.275(15) -0.045(9) 0.034(9) 0 0 0.009(9) -0.008(10) 0 0 -0.038(11) -0.007(11) 1.013(3) 0.941(14) 0.941(14) 0.941(14) 0.941(14) 0.941(14)
C(8) 4.61(3) 0 -0.054(12) -0.068(10) 0 -0.260(10) 0 0 0.055(9) 0.110(9) 0 -0.021(10) -0.027(9) 0 0 0.387(16) -0.081(11) 0.035(12) 0 0 0.018(12) -0.009(12) 0 0 -0.029(14) 0.044(14) 0.971(2) 0.805(9) 0.805(9) 0.805(9) 0.805(9) 0.805(9)
C(9) 4.22(4) 0 0.052(11) 0.021(11) 0 -0.209(10) 0 0 0.031(9) -0.070(9) 0 0.007(9) 0.015(8) 0 0 0.312(17) 0.071(10) 0.004(11) 0 0 -0.007(11) 0.049(11) 0 0 0.015(14) -0.063(13) 0.993(2) 0.865(13) 0.865(13) 0.865(13) 0.865(13) 0.865(13)
C(10) 4.17(4) 0 -0.046(13) -0.041(12) 0 -0.232(10) 0 0 -0.033(9) 0.044(9) 0 0.045(10) 0.030(9) 0 0 0.396(17) -0.029(11) 0.013(11) 0 0 -0.009(12) -0.028(12) 0 0 0.041(13) -0.013(13) 0.995(2) 0.843(9) 0.843(9) 0.843(9) 0.843(9) 0.843(9)
C(11) 4.16(4) 0 -0.004(12) -0.031(12) 0 -0.230(10) 0 0 0.017(9) -0.021(9) 0 -0.006(9) 0.034(9) 0 0 0.371(17) 0.014(10) 0.014(11) 0 0 0.019(11) -0.020(11) 0 0 -0.045(12) -0.028(12) 0.998(2) 0.860(10) 0.860(10) 0.860(10) 0.860(10) 0.860(10)
C(12) 4.04(4) 0 0.007(12) 0.004(11) 0 -0.221(10) 0 0 -0.016(9) 0.024(9) 0 0.000(9) 0.015(8) 0 0 0.313(16) 0.026(9) 0.028(11) 0 0 -0.015(11) 0.020(11) 0 0 0.000(12) -0.016(11) 1.003(3) 0.886(12) 0.886(12) 0.886(12) 0.886(12) 0.886(12)
C(13) 4.27(4) 0 0.007(13) 0.026(12) 0 -0.259(11) 0 0 -0.015(9) 0.005(9) 0 0.019(10) -0.002(9) 0 0 0.380(18) -0.047(10) 0.057(12) 0 0 -0.005(11) -0.006(12) 0 0 -0.009(13) -0.024(13) 0.991(2) 0.836(10) 0.836(10) 0.836(10) 0.836(10) 0.836(10)
C(14) 3.84(4) 0 0.022(10) 0.042(11) 0 -0.175(9) 0 0 0.056(8) -0.020(8) 0 0.038(8) 0.031(7) 0 0 0.293(16) -0.051(9) 0.032(10) 0 0 0.025(10) -0.018(10) 0 0 -0.025(11) -0.010(11) 1.013(3) 0.941(14) 0.941(14) 0.941(14) 0.941(14) 0.941(14)
H(1) 0.471(14) 0 0 0 0.080(7) 0.083(8) 0 0 0 0 0 0 0 0 0 0 0 0 0 0 0 0 0 0 0 0 1.15 1.348 1.348 1.348 1.348 1.348
H(3) 0.784(11) 0 0 0 0.081(5) -0.017(7) 0 0 0 0 0 0 0 0 0 0 0 0 0 0 0 0 0 0 0 0 1.12 1.18 1.18 1.18 1.18 1.18
H(4) 0.813(11) 0 0 0 0.125(6) -0.002(7) 0 0 0 0 0 0 0 0 0 0 0 0 0 0 0 0 0 0 0 0 1.12 1.18 1.18 1.18 1.18 1.18
H(5) 0.850(11) 0 0 0 0.119(5) 0.012(7) 0 0 0 0 0 0 0 0 0 0 0 0 0 0 0 0 0 0 0 0 1.12 1.18 1.18 1.18 1.18 1.18
H(6) 0.798(11) 0 0 0 0.105(5) 0.011(7) 0 0 0 0 0 0 0 0 0 0 0 0 0 0 0 0 0 0 0 0 1.12 1.18 1.18 1.18 1.18 1.18
H(10) 0.784(11) 0 0 0 0.081(5) -0.017(7) 0 0 0 0 0 0 0 0 0 0 0 0 0 0 0 0 0 0 0 0 1.12 1.18 1.18 1.18 1.18 1.18
H(11) 0.813(11) 0 0 0 0.125(6) -0.002(7) 0 0 0 0 0 0 0 0 0 0 0 0 0 0 0 0 0 0 0 0 1.12 1.18 1.18 1.18 1.18 1.18
H(12) 0.850(11) 0 0 0 0.119(5) 0.012(7) 0 0 0 0 0 0 0 0 0 0 0 0 0 0 0 0 0 0 0 0 1.12 1.18 1.18 1.18 1.18 1.18
H(13) 0.798(11) 0 0 0 0.105(5) 0.011(7) 0 0 0 0 0 0 0 0 0 0 0 0 0 0 0 0 0 0 0 0 1.12 1.18 1.18 1.18 1.18 1.18

loop_
_atom_site_label
_atom_site_type_symbol
_atom_site_fract_x
_atom_site_fract_y
_atom_site_fract_z
_atom_site_U_iso_or_equiv
_atom_site_adp_type
_atom_site_occupancy
_atom_site_symmetry_multiplicity
S(1) S 0.2951774(19) 0.686171(4) 0.0446590(12) 0.009 Uani 1 8
S(2) S 0.422970(2) 0.945895(5) 0.2648473(13) 0.011 Uani 1 8
P(1) P 0.395000(2) 0.782439(4) 0.1507547(13) 0.01 Uani 1 8
N(1) N 0.205506(7) 0.789228(13) 0.129383(4) 0.009 Uani 1 8
N(2) N 0.260253(7) 0.887703(13) 0.227037(4) 0.01 Uani 1 8
C(1) C 0.291951(7) 0.757223(14) 0.113263(4) 0.009 Uani 1 8
C(2) C 0.176770(7) 0.710223(13) 0.038928(4) 0.009 Uani 1 8
C(3) C 0.121385(8) 0.686047(15) -0.006985(5) 0.01 Uani 1 8
C(4) C 0.028275(8) 0.725067(16) -0.002005(5) 0.011 Uani 1 8
C(5) C -0.008643(8) 0.785044(16) 0.047881(5) 0.011 Uani 1 8
C(6) C 0.046283(7) 0.805671(15) 0.094022(5) 0.01 Uani 1 8
C(7) C 0.139888(7) 0.768347(14) 0.089031(4) 0.008 Uani 1 8
C(8) C 0.347515(7) 0.870592(15) 0.213072(4) 0.01 Uani 1 8
C(9) C 0.330376(7) 0.994821(14) 0.307254(4) 0.009 Uani 1 8
C(10) C 0.329744(8) 1.061407(15) 0.360868(5) 0.011 Uani 1 8
C(11) C 0.244973(9) 1.086972(15) 0.385976(5) 0.011 Uani 1 8
C(12) C 0.162823(8) 1.048976(15) 0.358200(5) 0.011 Uani 1 8
C(13) C 0.163594(7) 0.983958(15) 0.304819(5) 0.01 Uani 1 8
C(14) C 0.248282(7) 0.955810(14) 0.279366(4) 0.009 Uani 1 8
H(1) H 0.198025 0.837011 0.168901 0.014201 Uiso 1 8
H(3) H 0.1493 0.63892 -0.044882 0.013918 Uiso 1 8
H(4) H -0.016582 0.706982 -0.036279 0.017647 Uiso 1 8
H(5) H -0.080717 0.814577 0.050759 0.017419 Uiso 1 8
H(6) H 0.018448 0.850923 0.132439 0.015303 Uiso 1 8
H(10) H 0.39258 1.094476 0.382057 0.013167 Uiso 1 8
H(11) H 0.242483 1.138597 0.427895 0.013936 Uiso 1 8
H(12) H 0.097534 1.069805 0.378448 0.013013 Uiso 1 8
H(13) H 0.101638 0.952264 0.283125 0.012322 Uiso 1 8

loop_
_atom_site_aniso_label
_atom_site_aniso_U_11
_atom_site_aniso_U_22
_atom_site_aniso_U_33
_atom_site_aniso_U_23
_atom_site_aniso_U_13
_atom_site_aniso_U_12
S(1) 0.008736(9) 0.011082(9) 0.007439(9) -0.001006(7) 0.001114(7) 0.000868(6)
S(2) 0.007920(9) 0.015491(11) 0.008695(10) -0.001260(8) -0.000223(7) -0.001228(7)
P(1) 0.007723(9) 0.014099(11) 0.008156(10) -0.001345(8) 0.000400(7) 0.000631(7)
N(1) 0.00821(3) 0.01226(3) 0.00713(3) -0.00095(2) 0.00004(2) 0.00016(2)
N(2) 0.00899(3) 0.01260(3) 0.00727(3) -0.00116(2) -0.00023(2) 0.00072(2)
C(1) 0.00916(3) 0.01105(3) 0.00764(3) -0.00055(2) 0.00008(2) 0.00025(2)
C(2) 0.00912(3) 0.00985(3) 0.00701(3) -0.00067(2) 0.00039(2) -0.00014(2)
C(3) 0.01086(3) 0.01239(3) 0.00747(3) -0.00133(2) -0.00008(3) -0.00023(3)
C(4) 0.01056(3) 0.01484(4) 0.00855(3) -0.00083(3) -0.00111(3) -0.00038(3)
C(5) 0.00897(3) 0.01547(4) 0.00931(3) -0.00067(3) -0.00034(3) -0.00010(3)
C(6) 0.00850(3) 0.01431(4) 0.00815(3) -0.00094(3) 0.00055(3) 0.00000(2)
C(7) 0.00823(3) 0.01042(3) 0.00685(3) -0.00049(2) 0.00044(2) -0.00029(2)
C(8) 0.00987(3) 0.01208(3) 0.00791(3) -0.00063(2) -0.00027(3) -0.00018(2)
C(9) 0.00914(3) 0.01092(3) 0.00769(3) -0.00066(2) -0.00042(2) -0.00047(2)
C(10) 0.01154(3) 0.01214(3) 0.00812(3) -0.00117(3) -0.00096(3) -0.00088(3)
C(11) 0.01314(4) 0.01154(3) 0.00827(3) -0.00138(3) 0.00036(3) -0.00008(3)
C(12) 0.01132(4) 0.01270(4) 0.00923(3) -0.00135(3) 0.00120(3) 0.00134(3)
C(13) 0.00901(3) 0.01315(3) 0.00907(3) -0.00130(3) 0.00017(3) 0.00102(2)
C(14) 0.00841(3) 0.01040(3) 0.00724(3) -0.00050(2) -0.00011(3) 0.00030(2)

loop_
_geom_angle_atom_site_label_1
_geom_angle_atom_site_label_2
_geom_angle_atom_site_label_3
_geom_angle
_geom_angle_site_symmetry_1
_geom_angle_site_symmetry_2
_geom_angle_site_symmetry_3
_geom_angle_publ_flag
C(1) S(1) C(2) 91.202(7) 1_555 1_555 1_555 yes
C(8) S(2) C(9) 90.396(7) 1_555 1_555 1_555 yes
C(1) P(1) C(8) 98.592(7) 1_555 1_555 1_555 yes
C(1) N(1) C(7) 114.941(14) 1_555 1_555 1_555 yes
C(1) N(1) H(1) 115.631(14) 1_555 1_555 1_555 yes
C(7) N(1) H(1) 129.171(14) 1_555 1_555 1_555 yes
C(8) N(2) C(14) 113.186(14) 1_555 1_555 1_555 yes
S(1) C(1) P(1) 120.176(9) 1_555 1_555 1_555 yes
S(1) C(1) N(1) 110.909(12) 1_555 1_555 1_555 yes
P(1) C(1) N(1) 128.899(12) 1_555 1_555 1_555 yes
S(1) C(2) C(3) 128.808(12) 1_555 1_555 1_555 yes
S(1) C(2) C(7) 109.874(11) 1_555 1_555 1_555 yes
C(3) C(2) C(7) 121.272(14) 1_555 1_555 1_555 yes
C(2) C(3) C(4) 117.965(15) 1_555 1_555 1_555 yes
C(2) C(3) H(3) 121.209(15) 1_555 1_555 1_555 yes
C(4) C(3) H(3) 120.826(15) 1_555 1_555 1_555 yes
C(3) C(4) C(5) 120.890(15) 1_555 1_555 1_555 yes
C(3) C(4) H(4) 120.142(16) 1_555 1_555 1_555 yes
C(5) C(4) H(4) 118.958(16) 1_555 1_555 1_555 yes
C(4) C(5) C(6) 121.174(15) 1_555 1_555 1_555 yes
C(4) C(5) H(5) 119.603(16) 1_555 1_555 1_555 yes
C(6) C(5) H(5) 119.220(16) 1_555 1_555 1_555 yes
C(5) C(6) C(7) 118.076(15) 1_555 1_555 1_555 yes
C(5) C(6) H(6) 121.615(15) 1_555 1_555 1_555 yes
C(7) C(6) H(6) 120.302(15) 1_555 1_555 1_555 yes
N(1) C(7) C(2) 113.011(14) 1_555 1_555 1_555 yes
N(1) C(7) C(6) 126.339(15) 1_555 1_555 1_555 yes
C(2) C(7) C(6) 120.604(15) 1_555 1_555 1_555 yes
S(2) C(8) P(1) 118.676(9) 1_555 1_555 1_555 yes
S(2) C(8) N(2) 112.674(12) 1_555 1_555 1_555 yes
P(1) C(8) N(2) 128.648(12) 1_555 1_555 1_555 yes
S(2) C(9) C(10) 129.435(12) 1_555 1_555 1_555 yes
S(2) C(9) C(14) 109.306(11) 1_555 1_555 1_555 yes
C(10) C(9) C(14) 121.259(14) 1_555 1_555 1_555 yes
C(9) C(10) C(11) 117.749(15) 1_555 1_555 1_555 yes
C(9) C(10) H(10) 121.436(15) 1_555 1_555 1_555 yes
C(11) C(10) H(10) 120.807(15) 1_555 1_555 1_555 yes
C(10) C(11) C(12) 121.181(15) 1_555 1_555 1_555 yes
C(10) C(11) H(11) 119.280(16) 1_555 1_555 1_555 yes
C(12) C(11) H(11) 119.536(16) 1_555 1_555 1_555 yes
C(11) C(12) C(13) 120.973(15) 1_555 1_555 1_555 yes
C(11) C(12) H(12) 120.066(16) 1_555 1_555 1_555 yes
C(13) C(12) H(12) 118.960(16) 1_555 1_555 1_555 yes
C(12) C(13) C(14) 118.395(15) 1_555 1_555 1_555 yes
C(12) C(13) H(13) 122.083(15) 1_555 1_555 1_555 yes
C(14) C(13) H(13) 119.508(15) 1_555 1_555 1_555 yes
N(2) C(14) C(9) 114.403(14) 1_555 1_555 1_555 yes
N(2) C(14) C(13) 125.153(15) 1_555 1_555 1_555 yes
C(9) C(14) C(13) 120.438(15) 1_555 1_555 1_555 yes

loop_
_geom_bond_atom_site_label_1
_geom_bond_atom_site_label_2
_geom_bond_distance
_geom_bond_site_symmetry_1
_geom_bond_site_symmetry_2
_geom_bond_publ_flag
S(1) C(1) 1.75484(16) 1_555 1_555 yes
S(1) C(2) 1.74018(16) 1_555 1_555 yes
S(2) C(8) 1.76320(16) 1_555 1_555 yes
S(2) C(9) 1.73824(16) 1_555 1_555 yes
P(1) C(1) 1.76891(16) 1_555 1_555 yes
P(1) C(8) 1.79092(16) 1_555 1_555 yes
N(1) C(1) 1.3403(2) 1_555 1_555 yes
N(1) C(7) 1.3822(2) 1_555 1_555 yes
N(1) H(1) 1.03193(15) 1_555 1_555 yes
N(2) C(8) 1.3227(2) 1_555 1_555 yes
N(2) C(14) 1.3821(2) 1_555 1_555 yes
C(2) C(3) 1.3935(2) 1_555 1_555 yes
C(2) C(7) 1.4022(2) 1_555 1_555 yes
C(3) C(4) 1.3915(2) 1_555 1_555 yes
C(3) H(3) 1.06784(16) 1_555 1_555 yes
C(4) C(5) 1.4019(2) 1_555 1_555 yes
C(4) H(4) 1.07075(17) 1_555 1_555 yes
C(5) C(6) 1.3911(2) 1_555 1_555 yes
C(5) H(5) 1.07435(17) 1_555 1_555 yes
C(6) C(7) 1.3962(2) 1_555 1_555 yes
C(6) H(6) 1.07422(16) 1_555 1_555 yes
C(9) C(10) 1.3966(2) 1_555 1_555 yes
C(9) C(14) 1.4058(2) 1_555 1_555 yes
C(10) C(11) 1.3919(2) 1_555 1_555 yes
C(10) H(10) 1.07908(16) 1_555 1_555 yes
C(11) C(12) 1.4037(2) 1_555 1_555 yes
C(11) H(11) 1.09142(16) 1_555 1_555 yes
C(12) C(13) 1.3873(2) 1_555 1_555 yes
C(12) H(12) 1.08316(17) 1_555 1_555 yes
C(13) C(14) 1.3972(2) 1_555 1_555 yes
C(13) H(13) 1.07208(16) 1_555 1_555 yes
